data_2012824
loop_
_publ_author_name
'Rybarczyk-Pirek, Agnieszka J.'
'Ma\/lecka, Magdalena'
'Grabowski, S\/lawomir J.'
'Nawrot-Modranka, Jolanta'

_publ_section_title
;
 A benzopyran derivative substituted at position 3
;
_journal_issue 7
_journal_name_full 'Acta Crystallographica Section C'
_journal_page_first o405
_journal_page_last o406
_journal_paper_doi 10.1107/S0108270102008508
_journal_volume 58
_journal_year 2002
_chemical_formula_moiety 'C23 H19 N2 O5 P'
_chemical_formula_sum 'C23 H19 N2 O5 P'
_chemical_formula_weight 434.37
_chemical_name_systematic
;
(E)-3-{[(diphenyloxyphosphoryl)methylhydrazono]methyl}-4H-1-benzopyran-4-one
;
_space_group_IT_number 14
_symmetry_cell_setting monoclinic
_symmetry_space_group_name_Hall '-P 2yn'
_symmetry_space_group_name_H-M 'P 1 21/n 1'
_atom_sites_solution_hydrogens geom
_atom_sites_solution_primary direct
_atom_sites_solution_secondary difmap
_audit_creation_method SHELXL97
_cell_angle_alpha 90
_cell_angle_beta 90.760(10)
_cell_angle_gamma 90
_cell_formula_units_Z 4
_cell_length_a 8.312(2)
_cell_length_b 10.6110(10)
_cell_length_c 23.595(2)
_cell_measurement_reflns_used 25
_cell_measurement_temperature 293(2)
_cell_measurement_theta_max 23.80
_cell_measurement_theta_min 21.33
_cell_volume 2080.9(6)
_computing_cell_refinement 'MSC/AFC Diffractometer Control Software'
_computing_data_collection
;MSC/AFC Diffractometer Control Software (Molecular Structure Corporation,
 1989)
;
_computing_data_reduction 'TEXSAN (Molecular Structure Corporation, 1989)'
_computing_molecular_graphics 'PLATON (Spek, 1998)'
_computing_publication_material 'SHELXL97 and PARST97 (Nardelli, 1996)'
_computing_structure_refinement 'SHELXL97 (Sheldrick, 1997)'
_computing_structure_solution 'SHELXS86 (Sheldrick, 1990)'
_diffrn_ambient_temperature 293(2)
_diffrn_measured_fraction_theta_full 0.940
_diffrn_measured_fraction_theta_max 0.940
_diffrn_measurement_device_type 'Rigaku AFC-5S'
_diffrn_measurement_method \w
_diffrn_radiation_monochromator graphite
_diffrn_radiation_source 'fine-focus sealed tube'
_diffrn_radiation_type MoK\a
_diffrn_radiation_wavelength 0.71073
_diffrn_reflns_av_R_equivalents 0.015
_diffrn_reflns_av_sigmaI/netI 0.025
_diffrn_reflns_limit_h_max 9
_diffrn_reflns_limit_h_min -9
_diffrn_reflns_limit_k_max 12
_diffrn_reflns_limit_k_min 0
_diffrn_reflns_limit_l_max 28
_diffrn_reflns_limit_l_min 0
_diffrn_reflns_number 3738
_diffrn_reflns_theta_full 25.00
_diffrn_reflns_theta_max 25.00
_diffrn_reflns_theta_min 3.45
_diffrn_standards_decay_% <2
_diffrn_standards_interval_count 150
_diffrn_standards_number 3
_exptl_absorpt_coefficient_mu 0.171
_exptl_absorpt_correction_T_max 0.944
_exptl_absorpt_correction_T_min 0.915
_exptl_absorpt_correction_type analytical
_exptl_absorpt_process_details '(de Meulenaer & Tompa, 1965)'
_exptl_crystal_colour colourless
_exptl_crystal_density_diffrn 1.385
_exptl_crystal_density_meas 1.378
_exptl_crystal_density_method 'flotation in a solution of KI and KBr in water'
_exptl_crystal_description prism
_exptl_crystal_F_000 904
_exptl_crystal_size_max 0.6
_exptl_crystal_size_mid 0.5
_exptl_crystal_size_min 0.4
_refine_diff_density_max 0.28
_refine_diff_density_min -0.24
_refine_ls_extinction_coef 0.018(2)
_refine_ls_extinction_expression Fc^*^=kFc[1+0.001xFc^2^\l^3^/sin(2\q)]^-1/4^
_refine_ls_extinction_method 'SHELXL97 (Sheldrick, 1997)'
_refine_ls_goodness_of_fit_ref 1.138
_refine_ls_hydrogen_treatment mixed
_refine_ls_matrix_type full
_refine_ls_number_parameters 301
_refine_ls_number_reflns 3648
_refine_ls_number_restraints 0
_refine_ls_restrained_S_all 1.138
_refine_ls_R_factor_all 0.059
_refine_ls_R_factor_gt 0.039
_refine_ls_shift/su_max <0.001
_refine_ls_shift/su_mean 0.000
_refine_ls_structure_factor_coef Fsqd
_refine_ls_weighting_details 'w = 1/[\s^2^(Fo^2^)+(0.0798P)^2^] where P=(Fo^2^+2Fc^2^)/3'
_refine_ls_weighting_scheme calc
_refine_ls_wR_factor_gt 0.124
_refine_ls_wR_factor_ref 0.130
_reflns_number_gt 2746
_reflns_number_total 3648
_reflns_threshold_expression I>2\s(I)
_cod_data_source_file na1572.cif
_cod_data_source_block I
_cod_original_cell_volume 2082.8(5)
_cod_original_sg_symbol_H-M 'P 21/n'
_cod_database_code 2012824

loop_
_symmetry_equiv_pos_as_xyz
'x, y, z'
'-x+1/2, y+1/2, -z+1/2'
'-x, -y, -z'
'x-1/2,-y-1/2, z-1/2'

loop_
_atom_site_label
_atom_site_fract_x
_atom_site_fract_y
_atom_site_fract_z
_atom_site_U_iso_or_equiv
_atom_site_adp_type
_atom_site_calc_flag
_atom_site_refinement_flags
_atom_site_occupancy
_atom_site_disorder_assembly
_atom_site_disorder_group
_atom_site_type_symbol
P1 0.22022(6) 0.36544(5) 0.18452(2) 0.0514(2) Uani d . 1 . . P
O2 0.25073(18) 0.42753(14) 0.23831(6) 0.0654(4) Uani d . 1 . . O
N3 0.33831(19) 0.24397(15) 0.17406(7) 0.0543(4) Uani d . 1 . . N
C31 0.4785(3) 0.2169(3) 0.20950(11) 0.0658(6) Uani d . 1 . . C
N4 0.29932(18) 0.16982(15) 0.12761(7) 0.0525(4) Uani d . 1 . . N
C5 0.3904(2) 0.07810(18) 0.11550(8) 0.0503(5) Uani d . 1 . . C
O61 0.17005(17) -0.06544(14) -0.00660(6) 0.0646(4) Uani d . 1 . . O
C62 0.2186(2) 0.0101(2) 0.03608(9) 0.0561(5) Uani d . 1 . . C
H62 0.145(3) 0.077(2) 0.0397(9) 0.072(7) Uiso d . 1 . . H
C63 0.3510(2) -0.00580(17) 0.06826(8) 0.0472(4) Uani d . 1 . . C
C64 0.4587(2) -0.11072(18) 0.05635(9) 0.0543(5) Uani d . 1 . . C
O641 0.58513(19) -0.12694(15) 0.08232(8) 0.0838(5) Uani d . 1 . . O
C65 0.4924(3) -0.2997(2) -0.00597(12) 0.0748(7) Uani d . 1 . . C
H65 0.5881 -0.3194 0.0128 0.090 Uiso calc R 1 . . H
C66 0.4379(4) -0.3747(2) -0.04955(12) 0.0866(8) Uani d . 1 . . C
H66 0.4982 -0.4439 -0.0607 0.104 Uiso calc R 1 . . H
C67 0.2949(4) -0.3482(3) -0.07680(12) 0.0878(8) Uani d . 1 . . C
H67 0.2583 -0.4004 -0.1059 0.105 Uiso calc R 1 . . H
C68 0.2065(3) -0.2459(2) -0.06157(10) 0.0785(7) Uani d . 1 . . C
H68 0.1093 -0.2284 -0.0798 0.094 Uiso calc R 1 . . H
C69 0.2629(3) -0.16894(19) -0.01875(9) 0.0565(5) Uani d . 1 . . C
C70 0.4040(2) -0.19352(18) 0.01031(9) 0.0548(5) Uani d . 1 . . C
O11 0.04154(15) 0.31704(12) 0.17435(5) 0.0530(4) Uani d . 1 . . O
C12 -0.0294(2) 0.2327(2) 0.21271(8) 0.0544(5) Uani d . 1 . . C
C13 -0.0638(3) 0.1127(2) 0.19307(11) 0.0744(7) Uani d . 1 . . C
H13 -0.0312 0.0883 0.1572 0.089 Uiso calc R 1 . . H
C14 -0.1455(3) 0.0301(3) 0.22641(15) 0.0970(9) Uani d . 1 . . C
H14 -0.1707 -0.0500 0.2129 0.116 Uiso calc R 1 . . H
C15 -0.1903(3) 0.0649(3) 0.27954(14) 0.0972(9) Uani d . 1 . . C
H15 -0.2471 0.0088 0.3020 0.117 Uiso calc R 1 . . H
C16 -0.1528(3) 0.1795(4) 0.29954(11) 0.0979(10) Uani d . 1 . . C
H16 -0.1808 0.2009 0.3363 0.118 Uiso calc R 1 . . H
C17 -0.0707(3) 0.2690(3) 0.26554(10) 0.0747(7) Uani d . 1 . . C
H17 -0.0465 0.3492 0.2791 0.090 Uiso calc R 1 . . H
O21 0.24129(17) 0.44753(12) 0.12929(6) 0.0603(4) Uani d . 1 . . O
C22 0.1556(2) 0.56025(17) 0.12009(8) 0.0513(5) Uani d . 1 . . C
C23 0.1895(3) 0.66578(19) 0.15090(9) 0.0625(5) Uani d . 1 . . C
H23 0.2681 0.6638 0.1793 0.075 Uiso calc R 1 . . H
C24 0.1064(3) 0.7754(2) 0.13971(10) 0.0710(6) Uani d . 1 . . C
H24 0.1296 0.8479 0.1604 0.085 Uiso calc R 1 . . H
C25 -0.0089(3) 0.7778(3) 0.09874(12) 0.0806(7) Uani d . 1 . . C
H25 -0.0669 0.8514 0.0920 0.097 Uiso calc R 1 . . H
C26 -0.0401(3) 0.6730(3) 0.06736(12) 0.0868(8) Uani d . 1 . . C
H26 -0.1176 0.6759 0.0386 0.104 Uiso calc R 1 . . H
C27 0.0425(3) 0.5617(2) 0.07787(10) 0.0716(6) Uani d . 1 . . C
H27 0.0211 0.4897 0.0566 0.086 Uiso calc R 1 . . H
H51 0.488(3) 0.0604(19) 0.1351(9) 0.063(6) Uiso d . 1 . . H
H311 0.578(3) 0.227(2) 0.1883(10) 0.076(7) Uiso d . 1 . . H
H312 0.482(3) 0.277(3) 0.2376(12) 0.090(8) Uiso d . 1 . . H
H313 0.467(3) 0.136(2) 0.2267(10) 0.078(8) Uiso d . 1 . . H

loop_
_atom_site_aniso_label
_atom_site_aniso_U_11
_atom_site_aniso_U_22
_atom_site_aniso_U_33
_atom_site_aniso_U_12
_atom_site_aniso_U_13
_atom_site_aniso_U_23
P1 0.0536(3) 0.0488(3) 0.0518(3) 0.0030(2) -0.0007(2) -0.0055(2)
O2 0.0721(9) 0.0631(9) 0.0608(9) 0.0006(7) -0.0044(7) -0.0154(7)
N3 0.0539(9) 0.0540(9) 0.0548(9) 0.0062(7) -0.0092(7) -0.0089(8)
C31 0.0571(13) 0.0751(16) 0.0649(14) 0.0098(12) -0.0147(11) -0.0099(13)
N4 0.0536(9) 0.0488(9) 0.0549(9) 0.0051(7) -0.0055(7) -0.0049(8)
C5 0.0459(10) 0.0491(11) 0.0557(11) 0.0029(9) -0.0030(9) 0.0013(9)
O61 0.0632(8) 0.0660(9) 0.0641(9) 0.0094(7) -0.0145(7) -0.0117(7)
C62 0.0543(11) 0.0528(11) 0.0609(12) 0.0105(9) -0.0054(9) -0.0050(10)
C63 0.0460(10) 0.0436(10) 0.0522(11) 0.0039(8) 0.0023(8) 0.0025(8)
C64 0.0503(11) 0.0506(11) 0.0620(12) 0.0052(9) 0.0020(9) 0.0023(9)
O641 0.0642(10) 0.0849(11) 0.1015(13) 0.0287(8) -0.0251(9) -0.0147(10)
C65 0.0747(14) 0.0566(13) 0.0934(17) 0.0078(11) 0.0187(13) -0.0068(13)
C66 0.110(2) 0.0545(14) 0.096(2) -0.0043(14) 0.0463(17) -0.0201(14)
C67 0.114(2) 0.0811(18) 0.0693(16) -0.0205(16) 0.0199(15) -0.0220(14)
C68 0.0929(17) 0.0759(16) 0.0665(15) -0.0072(14) -0.0016(13) -0.0167(13)
C69 0.0612(12) 0.0538(11) 0.0546(12) -0.0031(9) 0.0050(9) -0.0012(9)
C70 0.0567(11) 0.0456(11) 0.0625(12) 0.0000(9) 0.0131(9) -0.0008(9)
O11 0.0514(7) 0.0550(8) 0.0524(8) 0.0046(6) -0.0027(6) 0.0034(6)
C12 0.0425(10) 0.0618(12) 0.0587(12) 0.0117(9) -0.0003(8) 0.0089(10)
C13 0.0775(15) 0.0535(13) 0.0929(17) 0.0108(11) 0.0190(13) 0.0082(12)
C14 0.092(2) 0.0692(17) 0.131(3) 0.0103(14) 0.0194(18) 0.0289(18)
C15 0.0747(17) 0.115(2) 0.101(2) 0.0013(17) -0.0004(16) 0.046(2)
C16 0.0648(15) 0.176(3) 0.0533(14) 0.0050(19) 0.0032(11) 0.0157(18)
C17 0.0550(12) 0.1051(18) 0.0640(14) -0.0002(12) 0.0025(10) -0.0077(14)
O21 0.0662(9) 0.0526(8) 0.0625(9) 0.0077(7) 0.0114(7) 0.0014(7)
C22 0.0497(10) 0.0489(11) 0.0553(11) -0.0026(8) 0.0091(9) 0.0040(9)
C23 0.0682(13) 0.0574(12) 0.0617(13) -0.0049(10) -0.0036(10) 0.0015(10)
C24 0.0941(17) 0.0520(12) 0.0671(15) 0.0053(12) 0.0093(13) 0.0029(11)
C25 0.0832(17) 0.0718(16) 0.0872(18) 0.0183(13) 0.0203(14) 0.0220(15)
C26 0.0695(15) 0.106(2) 0.0840(18) 0.0013(15) -0.0188(13) 0.0220(17)
C27 0.0764(15) 0.0703(14) 0.0678(14) -0.0122(12) -0.0118(12) -0.0022(12)

loop_
_atom_type_symbol
_atom_type_description
_atom_type_scat_dispersion_real
_atom_type_scat_dispersion_imag
_atom_type_scat_source
C C 0.0033 0.0016 'International Tables Vol C Tables 4.2.6.8 and 6.1.1.4'
H H 0.0000 0.0000 'International Tables Vol C Tables 4.2.6.8 and 6.1.1.4'
N N 0.0061 0.0033 'International Tables Vol C Tables 4.2.6.8 and 6.1.1.4'
O O 0.0106 0.0060 'International Tables Vol C Tables 4.2.6.8 and 6.1.1.4'
P P 0.1023 0.0942 'International Tables Vol C Tables 4.2.6.8 and 6.1.1.4'

loop_
_geom_angle_atom_site_label_1
_geom_angle_atom_site_label_2
_geom_angle_atom_site_label_3
_geom_angle
_geom_angle_publ_flag
O2 P1 O21 116.86(8) y
O2 P1 O11 115.59(8) y
O21 P1 O11 99.66(7) y
O2 P1 N3 112.98(9) y
O21 P1 N3 103.64(8) y
O11 P1 N3 106.52(8) y
N4 N3 C31 121.4(2) y
N4 N3 P1 115.50(10) y
C31 N3 P1 123.1(2) y
N3 C31 H311 111.2(15) ?
N3 C31 H312 107.1(17) ?
H311 C31 H312 106(2) ?
N3 C31 H313 110.0(14) ?
H311 C31 H313 114(2) ?
H312 C31 H313 108(2) ?
C5 N4 N3 118.7(2) y
N4 C5 C63 120.7(2) y
N4 C5 H51 123.6(13) ?
C63 C5 H51 115.7(13) ?
C62 O61 C69 117.9(2) y
C63 C62 O61 125.9(2) y
C63 C62 H62 125.2(12) ?
O61 C62 H62 108.9(13) ?
C62 C63 C64 119.3(2) y
C62 C63 C5 122.0(2) y
C64 C63 C5 118.7(2) y
O641 C64 C63 122.5(2) y
O641 C64 C70 122.9(2) y
C63 C64 C70 114.5(2) y
C66 C65 C70 120.1(2) ?
C66 C65 H65 119.9 ?
C70 C65 H65 119.9 ?
C65 C66 C67 120.5(2) ?
C65 C66 H66 119.8 ?
C67 C66 H66 119.8 ?
C68 C67 C66 120.5(2) ?
C68 C67 H67 119.8 ?
C66 C67 H67 119.8 ?
C67 C68 C69 119.1(3) ?
C67 C68 H68 120.5 ?
C69 C68 H68 120.5 ?
O61 C69 C70 121.7(2) y
O61 C69 C68 116.1(2) ?
C70 C69 C68 122.2(2) ?
C69 C70 C65 117.6(2) ?
C69 C70 C64 120.7(2) y
C65 C70 C64 121.8(2) ?
C12 O11 P1 120.54(11) ?
C17 C12 C13 121.1(2) ?
C17 C12 O11 121.6(2) ?
C13 C12 O11 117.15(19) ?
C14 C13 C12 120.0(3) ?
C14 C13 H13 120.0 ?
C12 C13 H13 120.0 ?
C15 C14 C13 120.0(3) ?
C15 C14 H14 120.0 ?
C13 C14 H14 120.0 ?
C16 C15 C14 120.3(3) ?
C16 C15 H15 119.9 ?
C14 C15 H15 119.9 ?
C15 C16 C17 121.2(3) ?
C15 C16 H16 119.4 ?
C17 C16 H16 119.4 ?
C12 C17 C16 117.3(3) ?
C12 C17 H17 121.4 ?
C16 C17 H17 121.4 ?
C22 O21 P1 122.30(12) ?
C27 C22 C23 121.2(2) ?
C27 C22 O21 117.78(18) ?
C23 C22 O21 121.00(18) ?
C22 C23 C24 119.5(2) ?
C22 C23 H23 120.3 ?
C24 C23 H23 120.3 ?
C25 C24 C23 120.2(2) ?
C25 C24 H24 119.9 ?
C23 C24 H24 119.9 ?
C24 C25 C26 120.1(2) ?
C24 C25 H25 119.9 ?
C26 C25 H25 119.9 ?
C25 C26 C27 120.6(2) ?
C25 C26 H26 119.7 ?
C27 C26 H26 119.7 ?
C22 C27 C26 118.4(2) ?
C22 C27 H27 120.8 ?
C26 C27 H27 120.8 ?

loop_
_geom_bond_atom_site_label_1
_geom_bond_atom_site_label_2
_geom_bond_site_symmetry_2
_geom_bond_distance
_geom_bond_publ_flag
P1 O2 . 1.4500(10) y
P1 O21 . 1.5790(10) y
P1 O11 . 1.5880(10) y
P1 N3 . 1.641(2) y
N3 N4 . 1.384(2) y
N3 C31 . 1.455(3) y
C31 H311 . 0.98(2) ?
C31 H312 . 0.92(3) ?
C31 H313 . 0.95(2) ?
N4 C5 . 1.269(2) y
C5 C63 . 1.460(3) y
C5 H51 . 0.95(2) ?
O61 C62 . 1.345(2) y
O61 C69 . 1.375(2) y
C62 C63 . 1.340(3) y
C62 H62 . 0.94(2) .
C63 C64 . 1.459(2) y
C64 O641 . 1.222(2) y
C64 C70 . 1.465(3) y
C65 C66 . 1.372(4) ?
C65 C70 . 1.402(3) ?
C65 H65 . 0.9300 ?
C66 C67 . 1.374(4) ?
C66 H66 . 0.9300 ?
C67 C68 . 1.361(4) ?
C67 H67 . 0.9300 ?
C68 C69 . 1.377(3) ?
C68 H68 . 0.9300 ?
C69 C70 . 1.376(3) y
O11 C12 . 1.408(2) ?
C12 C17 . 1.354(3) ?
C12 C13 . 1.384(3) ?
C13 C14 . 1.365(3) ?
C13 H13 . 0.9300 ?
C14 C15 . 1.364(4) ?
C14 H14 . 0.9300 ?
C15 C16 . 1.340(4) ?
C15 H15 . 0.9300 ?
C16 C17 . 1.424(4) ?
C16 H16 . 0.9300 ?
C17 H17 . 0.9300 ?
O21 C22 . 1.408(2) ?
C22 C27 . 1.361(3) ?
C22 C23 . 1.363(3) ?
C23 C24 . 1.377(3) ?
C23 H23 . 0.9300 ?
C24 C25 . 1.353(4) ?
C24 H24 . 0.9300 ?
C25 C26 . 1.360(4) ?
C25 H25 . 0.9300 ?
C26 C27 . 1.387(4) ?
C26 H26 . 0.9300 ?
C27 H27 . 0.9300 ?

loop_
_geom_hbond_atom_site_label_D
_geom_hbond_atom_site_label_H
_geom_hbond_atom_site_label_A
_geom_hbond_site_symmetry_A
_geom_hbond_distance_DH
_geom_hbond_distance_HA
_geom_hbond_distance_DA
_geom_hbond_angle_DHA
_geom_hbond_publ_flag
C31 H312 O2 1_555 0.92(3) 2.50(3) 3.013(3) 116(2) y
C5 H51 O641 1_555 0.95(2) 2.49(2) 2.828(2) 101(2) y
C65 H65 O641 1_555 0.94 2.62 2.873(3) 96 y
C62 H62 N4 1_555 0.94(2) 2.62(2) 2.819(3) 92.0(10) y

loop_
_geom_torsion_atom_site_label_1
_geom_torsion_atom_site_label_2
_geom_torsion_atom_site_label_3
_geom_torsion_atom_site_label_4
_geom_torsion
_geom_torsion_publ_flag
O2 P1 N3 N4 170.70(10) y
O21 P1 N3 N4 -61.82(15) ?
O11 P1 N3 N4 42.77(16) ?
O2 P1 N3 C31 -11.4(2) y
O21 P1 N3 C31 116.05(19) ?
O11 P1 N3 C31 -139.35(19) ?
C31 N3 N4 C5 -1.4(3) y
P1 N3 N4 C5 176.50(10) y
N3 N4 C5 C63 177.5(2) y
C69 O61 C62 C63 0.2(3) ?
O61 C62 C63 C64 2.2(3) ?
O61 C62 C63 C5 -177.17(18) ?
N4 C5 C63 C62 0.0(3) y
N4 C5 C63 C64 -179.4(2) y
C62 C63 C64 O641 176.4(2) ?
C5 C63 C64 O641 -4.2(3) y
C62 C63 C64 C70 -2.7(3) ?
C5 C63 C64 C70 176.66(16) ?
C70 C65 C66 C67 -1.4(4) ?
C65 C66 C67 C68 1.1(4) ?
C66 C67 C68 C69 0.5(4) ?
C62 O61 C69 C70 -2.0(3) ?
C62 O61 C69 C68 178.1(2) ?
C67 C68 C69 O61 178.2(2) ?
C67 C68 C69 C70 -1.7(4) ?
O61 C69 C70 C65 -178.57(18) ?
C68 C69 C70 C65 1.3(3) ?
O61 C69 C70 C64 1.2(3) ?
C68 C69 C70 C64 -178.8(2) ?
C66 C65 C70 C69 0.2(3) ?
C66 C65 C70 C64 -179.6(2) ?
O641 C64 C70 C69 -178.0(2) ?
C63 C64 C70 C69 1.1(3) ?
O641 C64 C70 C65 1.8(3) ?
C63 C64 C70 C65 -179.08(19) ?
O2 P1 O11 C12 -56.98(16) ?
O21 P1 O11 C12 176.89(13) ?
N3 P1 O11 C12 69.43(15) ?
P1 O11 C12 C17 70.1(2) ?
P1 O11 C12 C13 -113.46(18) ?
C17 C12 C13 C14 2.3(3) ?
O11 C12 C13 C14 -174.1(2) ?
C12 C13 C14 C15 -1.4(4) ?
C13 C14 C15 C16 -0.8(4) ?
C14 C15 C16 C17 2.2(4) ?
C13 C12 C17 C16 -0.9(3) ?
O11 C12 C17 C16 175.35(19) ?
C15 C16 C17 C12 -1.3(4) ?
O2 P1 O21 C22 -57.06(17) ?
O11 P1 O21 C22 68.20(15) ?
N3 P1 O21 C22 177.96(14) ?
P1 O21 C22 C27 -111.79(19) ?
P1 O21 C22 C23 70.8(2) ?
C27 C22 C23 C24 0.9(3) ?
O21 C22 C23 C24 178.18(18) ?
C22 C23 C24 C25 0.5(4) ?
C23 C24 C25 C26 -1.8(4) ?
C24 C25 C26 C27 1.7(4) ?
C23 C22 C27 C26 -1.1(3) ?
O21 C22 C27 C26 -178.4(2) ?
C25 C26 C27 C22 -0.2(4) ?

loop_
_cod_related_entry_id
_cod_related_entry_database
_cod_related_entry_code
1 ChemSpider 21181778
